data_4322342
loop_
_publ_author_name
'F. Albert Cotton'
'Evgeny V. Dikarev'
'Santiago Herrero'
'Barbara Modec'

_publ_section_title
;
 Mixed Chloride/Amine Complexes of Dimolybdenum(II,II). 4. Rotational
 Isomers of Mo2Cl4(R-py)4 (R-py = 4-Picoline, 3,5-Lutidine, and
 4-tert-Butylpyridine)
;
_journal_name_full 'Inorganic Chemistry'
_journal_page_first 4882
_journal_page_last 4887
_journal_paper_doi 10.1021/ic990728k
_journal_volume 38
_journal_year 1999
_chemical_compound_source synthesized
_chemical_formula_analytical 'not measured'
_chemical_formula_moiety
;
 Mo2 Cl4 (N C5 H4 C (C H3)3)4, 3/4 C6 H14 
;
_chemical_formula_structural '(D2)-Mo2Cl4(4-t-Bu-py)4, C6H14'
_chemical_formula_sum 'C40.5 H62.5 Cl4 Mo2 N4'
_chemical_formula_weight 939.13
_chemical_melting_point ?
_chemical_name_systematic
; 
 Bis(trans-dichloro-bis(4-tert-butylpyridine))-di-molybdenum (II),
 D2-isomer, hexane solvate
;
_space_group_IT_number 14
_symmetry_cell_setting monoclinic
_symmetry_space_group_name_Hall '-P 2yn'
_symmetry_space_group_name_H-M 'P 1 21/n 1'
_atom_sites_solution_hydrogens geom
_atom_sites_solution_primary direct
_atom_sites_solution_secondary difmap
_audit_creation_method SHELXL
_cell_angle_alpha 90.00
_cell_angle_beta 103.790(6)
_cell_angle_gamma 90.00
_cell_formula_units_Z 4
_cell_length_a 15.001(1)
_cell_length_b 15.261(1)
_cell_length_c 21.785(1)
_cell_measurement_reflns_used 250
_cell_measurement_temperature 213(2)
_cell_measurement_theta_max 20.8
_cell_measurement_theta_min 9.05
_cell_volume 4843.5(5)
_computing_cell_refinement 'MADNES (Enraf-Nonius, 1989)'
_computing_data_collection 'MADNES (Enraf-Nonius, 1989)'
_computing_data_reduction 'PROCOR (Kabsch, 1988)'
_computing_molecular_graphics 'SHELXTL V.5 (Siemens, 1994)'
_computing_publication_material CIFTAB
_computing_structure_refinement 'SHELXL-93 (Sheldrick, 1993)'
_computing_structure_solution 'SHELXTL V.5 (Siemens, 1994)'
_diffrn_ambient_temperature 213(2)
_diffrn_measurement_device 'Nonius FAST area detector'
_diffrn_measurement_method 'Ellipsoid-mask fitting'
_diffrn_radiation_monochromator graphite
_diffrn_radiation_source 'fine-focus sealed tube'
_diffrn_radiation_type MoK\a
_diffrn_radiation_wavelength 0.71073
_diffrn_reflns_av_R_equivalents 0.0683
_diffrn_reflns_av_sigmaI/netI 0.0452
_diffrn_reflns_limit_h_max 16
_diffrn_reflns_limit_h_min -16
_diffrn_reflns_limit_k_max 16
_diffrn_reflns_limit_k_min -16
_diffrn_reflns_limit_l_max 23
_diffrn_reflns_limit_l_min -17
_diffrn_reflns_number 22417
_diffrn_reflns_theta_max 22.55
_diffrn_reflns_theta_min 2.30
_diffrn_standards_number 'none (area detector data)'
_exptl_absorpt_coefficient_mu 0.768
_exptl_absorpt_correction_type none
_exptl_crystal_colour green
_exptl_crystal_density_diffrn 1.288
_exptl_crystal_density_meas ?
_exptl_crystal_density_method none
_exptl_crystal_description plate-shaped
_exptl_crystal_F_000 1942
_exptl_crystal_size_max 0.30
_exptl_crystal_size_mid 0.15
_exptl_crystal_size_min 0.05
_refine_diff_density_max 0.942
_refine_diff_density_min -0.481
_refine_diff_density_rms 0.108
_refine_ls_extinction_coef noref
_refine_ls_extinction_method none
_refine_ls_goodness_of_fit_all 1.087
_refine_ls_goodness_of_fit_obs 1.089
_refine_ls_hydrogen_treatment noref
_refine_ls_matrix_type full
_refine_ls_number_parameters 487
_refine_ls_number_reflns 6275
_refine_ls_number_restraints 63
_refine_ls_restrained_S_all 1.125
_refine_ls_restrained_S_obs 1.090
_refine_ls_R_factor_all 0.0740
_refine_ls_R_factor_obs 0.0551
_refine_ls_shift/esd_max -0.002
_refine_ls_shift/esd_mean 0.000
_refine_ls_structure_factor_coef Fsqd
_refine_ls_weighting_details 'w=1/[\s^2^(Fo^2^)+(0.0630P)^2^+21.7365P] where P=(Fo^2^+2Fc^2^)/3'
_refine_ls_weighting_scheme calc
_refine_ls_wR_factor_all 0.1552
_refine_ls_wR_factor_obs 0.1342
_reflns_number_observed 5077
_reflns_number_total 6275
_reflns_observed_criterion >2sigma(I)
_cod_data_source_file ic990728k_8.cif
_cod_data_source_block Mo2Cl4(4-t-Bu-py)4,3/4C6H14_(3c,3/4C6H14)
_cod_depositor_comments
;
The following automatic conversions were performed:

'_chemical_melting_point' value 'not measured' was changed to '?' -
the value is undefined or not given.

Automatic conversion script
Id: cif_fix_values 1673 2011-04-08 12:14:43Z adriana 

The following automatic conversions were performed:

'_exptl_crystal_density_meas' value 'not measured' was changed to '?'
- the value is perceived as not measured.

Automatic conversion script
Id: cif_fix_values 3008 2015-01-20 13:52:24Z robertas 

The following automatic conversions were performed:

'_refine_ls_weighting_scheme' value 'calc
w=1/[\s^2^(Fo^2^)+(0.0630P)^2^+21.7365P] where P=(Fo^2^+2Fc^2^)/3'
was changed to 'calc'. New tag '_refine_ls_weighting_details' was
created. The value of the new tag was set to
'w=1/[\s^2^(Fo^2^)+(0.0630P)^2^+21.7365P] where P=(Fo^2^+2Fc^2^)/3'.

Automatic conversion script
Id: cif_fix_values 3143 2015-03-26 13:38:13Z robertas 
;
_cod_original_formula_sum 'C40.50 H62.50 Cl4 Mo2 N4'
_cod_database_code 4322342

loop_
_symmetry_equiv_pos_as_xyz
'x, y, z'
'-x+1/2, y+1/2, -z+1/2'
'-x, -y, -z'
'x-1/2, -y-1/2, z-1/2'

loop_
_atom_site_aniso_label
_atom_site_aniso_U_11
_atom_site_aniso_U_22
_atom_site_aniso_U_33
_atom_site_aniso_U_23
_atom_site_aniso_U_13
_atom_site_aniso_U_12
Mo1 0.0281(3) 0.0316(3) 0.0343(4) -0.0023(2) 0.0046(2) 0.0024(2)
Mo2 0.0261(3) 0.0368(3) 0.0427(4) 0.0000(3) 0.0064(3) 0.0017(2)
Cl1 0.0270(9) 0.0467(10) 0.0505(11) -0.0071(8) 0.0095(8) 0.0037(7)
Cl2 0.0544(11) 0.0396(9) 0.0457(11) -0.0014(8) 0.0022(9) 0.0164(8)
Cl3 0.0401(10) 0.0399(9) 0.0605(12) 0.0043(9) 0.0079(8) 0.0058(7)
Cl4 0.0271(9) 0.0683(12) 0.0656(13) -0.0034(10) 0.0084(9) 0.0080(8)
N1 0.041(3) 0.032(3) 0.035(3) -0.005(3) 0.003(3) 0.002(2)
N2 0.027(3) 0.036(3) 0.038(3) 0.004(3) 0.008(2) 0.005(2)
N3 0.038(3) 0.032(3) 0.052(4) 0.001(3) 0.007(3) 0.000(2)
N4 0.025(3) 0.049(3) 0.051(4) -0.001(3) 0.014(3) 0.000(2)
C1 0.049(4) 0.036(4) 0.045(5) 0.000(3) 0.007(4) -0.002(3)
C2 0.064(5) 0.036(4) 0.044(5) -0.010(4) 0.005(4) 0.003(3)
C3 0.050(4) 0.043(4) 0.035(4) -0.001(3) 0.009(3) 0.004(3)
C4 0.066(5) 0.041(4) 0.039(5) 0.001(3) 0.006(4) 0.002(4)
C5 0.046(4) 0.036(4) 0.051(5) -0.003(4) 0.007(4) 0.003(3)
C6 0.076(6) 0.066(5) 0.045(5) -0.004(4) 0.019(4) 0.003(4)
C10 0.029(4) 0.040(4) 0.051(5) -0.002(4) 0.004(3) 0.004(3)
C11 0.043(4) 0.037(4) 0.050(5) -0.010(3) 0.017(3) 0.005(3)
C12 0.039(4) 0.035(4) 0.036(4) 0.002(3) 0.012(3) -0.002(3)
C13 0.032(4) 0.040(4) 0.042(4) -0.002(3) 0.006(3) -0.003(3)
C14 0.032(4) 0.036(4) 0.035(4) -0.002(3) 0.010(3) 0.006(3)
C15 0.054(5) 0.048(4) 0.058(5) -0.019(4) 0.010(4) -0.001(4)
C19 0.045(4) 0.033(4) 0.056(5) -0.008(4) 0.002(4) 0.005(3)
C20 0.054(5) 0.043(4) 0.052(5) 0.000(4) -0.004(4) 0.003(3)
C21 0.056(5) 0.039(4) 0.051(5) -0.007(4) 0.002(4) -0.005(3)
C22 0.069(6) 0.037(4) 0.075(6) -0.008(4) 0.000(5) 0.002(4)
C23 0.057(5) 0.034(4) 0.062(5) 0.002(4) -0.003(4) 0.003(3)
C24 0.090(7) 0.054(5) 0.058(5) -0.016(4) 0.003(5) -0.007(5)
C28 0.024(4) 0.043(4) 0.051(5) 0.005(3) 0.011(3) 0.006(3)
C29 0.029(4) 0.051(4) 0.045(5) 0.007(4) 0.011(3) 0.001(3)
C30 0.047(5) 0.063(5) 0.042(4) 0.001(4) 0.013(4) -0.013(4)
C31 0.043(5) 0.084(6) 0.048(5) -0.012(4) 0.026(4) -0.007(4)
C32 0.031(4) 0.070(5) 0.056(5) 0.000(4) 0.012(4) -0.006(4)
C33 0.055(6) 0.123(9) 0.057(6) -0.003(6) 0.022(5) -0.013(5)

loop_
_atom_site_label
_atom_site_type_symbol
_atom_site_fract_x
_atom_site_fract_y
_atom_site_fract_z
_atom_site_U_iso_or_equiv
_atom_site_thermal_displace_type
_atom_site_occupancy
_atom_site_calc_flag
_atom_site_refinement_flags
_atom_site_disorder_group
Mo1 Mo 0.22421(4) 0.93975(3) 0.12294(3) 0.0318(2) Uani 1 d . .
Mo2 Mo 0.30848(4) 1.03713(4) 0.09396(3) 0.0355(2) Uani 1 d . .
Cl1 Cl 0.07725(11) 1.00951(11) 0.11191(8) 0.0413(4) Uani 1 d . .
Cl2 Cl 0.32060(13) 0.81276(11) 0.15394(8) 0.0482(5) Uani 1 d . .
Cl3 Cl 0.21923(12) 1.17183(11) 0.07496(9) 0.0475(5) Uani 1 d . .
Cl4 Cl 0.45106(12) 0.96388(13) 0.09568(10) 0.0541(5) Uani 1 d . .
N1 N 0.2370(4) 0.9679(3) 0.2250(3) 0.0370(13) Uani 1 d . .
N2 N 0.1683(3) 0.8677(3) 0.0329(2) 0.0339(13) Uani 1 d . .
N3 N 0.3818(4) 1.0893(3) 0.1883(3) 0.0410(14) Uani 1 d . .
N4 N 0.2707(4) 1.0217(4) -0.0108(3) 0.0411(14) Uani 1 d . .
C1 C 0.2156(5) 1.0474(4) 0.2453(3) 0.044(2) Uani 1 d . .
H1 H 0.2055(5) 1.0942(4) 0.2165(3) 0.053 Uiso 1 calc R .
C2 C 0.2079(5) 1.0629(5) 0.3062(3) 0.049(2) Uani 1 d . .
H2 H 0.1950(5) 1.1199(5) 0.3180(3) 0.059 Uiso 1 calc R .
C3 C 0.2190(5) 0.9956(5) 0.3502(3) 0.043(2) Uani 1 d . .
C4 C 0.2407(5) 0.9145(5) 0.3289(3) 0.050(2) Uani 1 d . .
H4 H 0.2495(5) 0.8663(5) 0.3566(3) 0.060 Uiso 1 calc R .
C5 C 0.2493(5) 0.9034(5) 0.2680(3) 0.045(2) Uani 1 d . .
H5 H 0.2648(5) 0.8474(5) 0.2558(3) 0.054 Uiso 1 calc R .
C6 C 0.2058(6) 1.0102(6) 0.4165(4) 0.062(2) Uani 1 d D 1
C7 C 0.1829(25) 0.9262(14) 0.4482(15) 0.079(10) Uiso 0.33 d PD 1
H7A H 0.2285(25) 0.8817(14) 0.4466(15) 0.119 Uiso 0.33 calc PR 1
H7B H 0.1227(25) 0.9053(14) 0.4262(15) 0.119 Uiso 0.33 calc PR 1
H7C H 0.1831(25) 0.9383(14) 0.4920(15) 0.119 Uiso 0.33 calc PR 1
C8 C 0.3006(17) 1.0505(23) 0.4541(16) 0.098(11) Uiso 0.33 d PD 1
H8A H 0.3496(17) 1.0090(23) 0.4542(16) 0.147 Uiso 0.33 calc PR 1
H8B H 0.2977(17) 1.0628(23) 0.4973(16) 0.147 Uiso 0.33 calc PR 1
H8C H 0.3125(17) 1.1044(23) 0.4338(16) 0.147 Uiso 0.33 calc PR 1
C9 C 0.1347(17) 1.0794(16) 0.4192(12) 0.058(6) Uiso 0.33 d PD 1
H9A H 0.1291(17) 1.0859(16) 0.4624(12) 0.087 Uiso 0.33 calc PR 1
H9B H 0.0759(17) 1.0619(16) 0.3925(12) 0.087 Uiso 0.33 calc PR 1
H9C H 0.1534(17) 1.1347(16) 0.4043(12) 0.087 Uiso 0.33 calc PR 1
C6X C 0.2058(6) 1.0102(6) 0.4165(4) 0.990 Uiso 0.00 d PD 2
C7X C 0.2303(21) 0.9299(13) 0.4597(11) 0.052(6) Uiso 0.333(4) d PD 2
H7X1 H 0.2204(21) 0.9433(13) 0.5010(11) 0.078 Uiso 0.33 calc PR 2
H7X2 H 0.2942(21) 0.9148(13) 0.4637(11) 0.078 Uiso 0.33 calc PR 2
H7X3 H 0.1917(21) 0.8809(13) 0.4415(11) 0.078 Uiso 0.33 calc PR 2
C8X C 0.2580(22) 1.0933(16) 0.4468(14) 0.074(8) Uiso 0.33 d PD 2
H8X1 H 0.2487(22) 1.1014(16) 0.4890(14) 0.111 Uiso 0.33 calc PR 2
H8X2 H 0.2350(22) 1.1441(16) 0.4211(14) 0.111 Uiso 0.33 calc PR 2
H8X3 H 0.3230(22) 1.0864(16) 0.4492(14) 0.111 Uiso 0.33 calc PR 2
C9X C 0.1024(14) 1.0284(22) 0.4094(14) 0.074(8) Uiso 0.33 d PD 2
H9X1 H 0.0907(14) 1.0381(22) 0.4507(14) 0.112 Uiso 0.33 calc PR 2
H9X2 H 0.0670(14) 0.9784(22) 0.3895(14) 0.112 Uiso 0.33 calc PR 2
H9X3 H 0.0847(14) 1.0800(22) 0.3834(14) 0.112 Uiso 0.33 calc PR 2
C6Y C 0.2058(6) 1.0102(6) 0.4165(4) 0.990 Uiso 0.00 d PD 3
C7Y C 0.1115(19) 0.9682(24) 0.4156(18) 0.107(12) Uiso 0.333(4) d PD 3
H7Y1 H 0.1122(19) 0.9070(24) 0.4037(18) 0.160 Uiso 0.33 calc PR 3
H7Y2 H 0.0638(19) 0.9987(24) 0.3853(18) 0.160 Uiso 0.33 calc PR 3
H7Y3 H 0.0994(19) 0.9725(24) 0.4573(18) 0.160 Uiso 0.33 calc PR 3
C8Y C 0.2855(19) 0.9642(20) 0.4640(14) 0.086(9) Uiso 0.33 d PD 3
H8Y1 H 0.2881(19) 0.9030(20) 0.4524(14) 0.129 Uiso 0.33 calc PR 3
H8Y2 H 0.2753(19) 0.9681(20) 0.5063(14) 0.129 Uiso 0.33 calc PR 3
H8Y3 H 0.3430(19) 0.9925(20) 0.4632(14) 0.129 Uiso 0.33 calc PR 3
C9Y C 0.2026(23) 1.1044(12) 0.4351(13) 0.068(8) Uiso 0.33 d PD 3
H9Y1 H 0.1940(23) 1.1081(12) 0.4777(13) 0.102 Uiso 0.33 calc PR 3
H9Y2 H 0.1519(23) 1.1334(12) 0.4062(13) 0.102 Uiso 0.33 calc PR 3
H9Y3 H 0.2598(23) 1.1329(12) 0.4333(13) 0.102 Uiso 0.33 calc PR 3
C10 C 0.2235(5) 0.8227(4) 0.0029(3) 0.041(2) Uani 1 d . .
H10 H 0.2874(5) 0.8254(4) 0.0190(3) 0.049 Uiso 1 calc R .
C11 C 0.1892(5) 0.7734(4) -0.0501(3) 0.042(2) Uani 1 d . .
H11 H 0.2304(5) 0.7445(4) -0.0697(3) 0.051 Uiso 1 calc R .
C12 C 0.0952(4) 0.7650(4) -0.0758(3) 0.036(2) Uani 1 d . .
C13 C 0.0407(5) 0.8123(4) -0.0437(3) 0.038(2) Uani 1 d . .
H13 H -0.0235(5) 0.8099(4) -0.0583(3) 0.046 Uiso 1 calc R .
C14 C 0.0777(4) 0.8615(4) 0.0078(3) 0.034(2) Uani 1 d . .
H14 H 0.0378(4) 0.8930(4) 0.0269(3) 0.041 Uiso 1 calc R .
C15 C 0.0524(5) 0.7092(5) -0.1320(4) 0.054(2) Uani 1 d D 4
C16 C 0.1184(11) 0.6688(12) -0.1661(9) 0.064(6) Uiso 0.60 d PD 4
H16A H 0.0846(11) 0.6343(12) -0.2014(9) 0.096 Uiso 0.60 calc PR 4
H16B H 0.1612(11) 0.6313(12) -0.1373(9) 0.096 Uiso 0.60 calc PR 4
H16C H 0.1520(11) 0.7148(12) -0.1817(9) 0.096 Uiso 0.60 calc PR 4
C17 C -0.0172(10) 0.7629(9) -0.1807(7) 0.055(4) Uiso 0.60 d PD 4
H17A H -0.0442(10) 0.7261(9) -0.2167(7) 0.083 Uiso 0.60 calc PR 4
H17B H 0.0137(10) 0.8122(9) -0.1948(7) 0.083 Uiso 0.60 calc PR 4
H17C H -0.0651(10) 0.7843(9) -0.1615(7) 0.083 Uiso 0.60 calc PR 4
C18 C -0.0025(11) 0.6351(10) -0.1060(8) 0.056(5) Uiso 0.60 d PD 4
H18A H -0.0319(11) 0.5968(10) -0.1404(8) 0.084 Uiso 0.60 calc PR 4
H18B H -0.0489(11) 0.6618(10) -0.0877(8) 0.084 Uiso 0.60 calc PR 4
H18C H 0.0395(11) 0.6014(10) -0.0739(8) 0.084 Uiso 0.60 calc PR 4
C15X C 0.0524(5) 0.7092(5) -0.1320(4) 0.990 Uiso 0.00 d PD 5
C16X C 0.1248(13) 0.6516(14) -0.1506(12) 0.045(7) Uiso 0.400(4) d PD 5
H16D H 0.0961(13) 0.6161(14) -0.1869(12) 0.068 Uiso 0.40 calc PR 5
H16E H 0.1526(13) 0.6137(14) -0.1155(12) 0.068 Uiso 0.40 calc PR 5
H16F H 0.1717(13) 0.6883(14) -0.1613(12) 0.068 Uiso 0.40 calc PR 5
C17X C 0.0148(19) 0.7749(15) -0.1865(12) 0.080(9) Uiso 0.40 d PD 5
H17D H -0.0139(19) 0.7429(15) -0.2245(12) 0.120 Uiso 0.40 calc PR 5
H17E H 0.0650(19) 0.8099(15) -0.1943(12) 0.120 Uiso 0.40 calc PR 5
H17F H -0.0301(19) 0.8131(15) -0.1747(12) 0.120 Uiso 0.40 calc PR 5
C18X C -0.0260(15) 0.6524(16) -0.1202(12) 0.065(8) Uiso 0.40 d PD 5
H18D H -0.0515(15) 0.6176(16) -0.1576(12) 0.098 Uiso 0.40 calc PR 5
H18E H -0.0735(15) 0.6897(16) -0.1110(12) 0.098 Uiso 0.40 calc PR 5
H18F H -0.0027(15) 0.6138(16) -0.0846(12) 0.098 Uiso 0.40 calc PR 5
C19 C 0.4373(5) 1.0361(4) 0.2303(4) 0.046(2) Uani 1 d . .
H19 H 0.4397(5) 0.9764(4) 0.2201(4) 0.056 Uiso 1 calc R .
C20 C 0.4900(5) 1.0647(5) 0.2867(4) 0.052(2) Uani 1 d . .
H20 H 0.5271(5) 1.0247(5) 0.3142(4) 0.063 Uiso 1 calc R .
C21 C 0.4894(5) 1.1525(5) 0.3039(4) 0.051(2) Uani 1 d . .
C22 C 0.4329(6) 1.2056(5) 0.2599(4) 0.063(2) Uani 1 d . .
H22 H 0.4296(6) 1.2657(5) 0.2687(4) 0.076 Uiso 1 calc R .
C23 C 0.3815(5) 1.1734(5) 0.2039(4) 0.054(2) Uani 1 d . .
H23 H 0.3446(5) 1.2124(5) 0.1753(4) 0.065 Uiso 1 calc R .
C24 C 0.5471(7) 1.1835(6) 0.3681(4) 0.070(3) Uani 1 d D 6
C25 C 0.5505(11) 1.2800(8) 0.3747(7) 0.080(4) Uiso 0.70 d PD 6
H25A H 0.4885(11) 1.3031(8) 0.3662(7) 0.120 Uiso 0.70 calc PR 6
H25B H 0.5823(11) 1.3047(8) 0.3448(7) 0.120 Uiso 0.70 calc PR 6
H25C H 0.5830(11) 1.2955(8) 0.4173(7) 0.120 Uiso 0.70 calc PR 6
C26 C 0.5052(11) 1.1443(10) 0.4210(7) 0.087(4) Uiso 0.70 d PD 6
H26A H 0.5026(11) 1.0810(10) 0.4171(7) 0.130 Uiso 0.70 calc PR 6
H26B H 0.4437(11) 1.1673(10) 0.4168(7) 0.130 Uiso 0.70 calc PR 6
H26C H 0.5432(11) 1.1603(10) 0.4620(7) 0.130 Uiso 0.70 calc PR 6
C27 C 0.6433(9) 1.1468(10) 0.3811(7) 0.085(4) Uiso 0.70 d PD 6
H27A H 0.6404(9) 1.0835(10) 0.3767(7) 0.128 Uiso 0.70 calc PR 6
H27B H 0.6760(9) 1.1620(10) 0.4238(7) 0.128 Uiso 0.70 calc PR 6
H27C H 0.6752(9) 1.1712(10) 0.3513(7) 0.128 Uiso 0.70 calc PR 6
C24X C 0.5471(7) 1.1835(6) 0.3681(4) 0.990 Uiso 0.00 d PD 7
C25X C 0.5063(20) 1.2684(15) 0.3870(13) 0.060(8) Uiso 0.300(5) d PD 7
H25D H 0.4924(20) 1.3079(15) 0.3511(13) 0.091 Uiso 0.30 calc PR 7
H25E H 0.5503(20) 1.2959(15) 0.4215(13) 0.091 Uiso 0.30 calc PR 7
H25F H 0.4505(20) 1.2553(15) 0.4002(13) 0.091 Uiso 0.30 calc PR 7
C26X C 0.5710(35) 1.1182(24) 0.4189(20) 0.164(22) Uiso 0.30 d PD 7
H26D H 0.5963(35) 1.0665(24) 0.4033(20) 0.245 Uiso 0.30 calc PR 7
H26E H 0.5164(35) 1.1021(24) 0.4328(20) 0.245 Uiso 0.30 calc PR 7
H26F H 0.6162(35) 1.1427(24) 0.4541(20) 0.245 Uiso 0.30 calc PR 7
C27X C 0.6375(22) 1.2123(27) 0.3533(21) 0.128(16) Uiso 0.30 d PD 7
H27D H 0.6251(22) 1.2558(27) 0.3199(21) 0.192 Uiso 0.30 calc PR 7
H27E H 0.6675(22) 1.1620(27) 0.3399(21) 0.192 Uiso 0.30 calc PR 7
H27F H 0.6773(22) 1.2375(27) 0.3909(21) 0.192 Uiso 0.30 calc PR 7
C28 C 0.1833(4) 1.0286(4) -0.0444(3) 0.039(2) Uani 1 d . .
H28 H 0.1377(4) 1.0396(4) -0.0223(3) 0.047 Uiso 1 calc R .
C29 C 0.1563(5) 1.0209(5) -0.1087(3) 0.042(2) Uani 1 d . .
H29 H 0.0937(5) 1.0241(5) -0.1292(3) 0.050 Uiso 1 calc R .
C30 C 0.2209(5) 1.0083(5) -0.1438(4) 0.050(2) Uani 1 d . .
C31 C 0.3107(5) 1.0024(6) -0.1092(4) 0.056(2) Uani 1 d . .
H31 H 0.3575(5) 0.9939(6) -0.1306(4) 0.067 Uiso 1 calc R .
C32 C 0.3334(5) 1.0085(5) -0.0454(4) 0.052(2) Uani 1 d . .
H32 H 0.3955(5) 1.0034(5) -0.0242(4) 0.062 Uiso 1 calc R .
C33 C 0.1955(6) 1.0007(7) -0.2154(4) 0.077(3) Uani 1 d D 8
C34 C 0.0949(10) 1.0188(17) -0.2441(13) 0.076(9) Uiso 0.50 d PD 8
H34A H 0.0577(10) 0.9859(17) -0.2213(13) 0.114 Uiso 0.50 calc PR 8
H34B H 0.0797(10) 1.0010(17) -0.2881(13) 0.114 Uiso 0.50 calc PR 8
H34C H 0.0829(10) 1.0809(17) -0.2412(13) 0.114 Uiso 0.50 calc PR 8
C35 C 0.2568(13) 1.0474(13) -0.2467(10) 0.080(6) Uiso 0.50 d PD 8
H35A H 0.3200(13) 1.0333(13) -0.2263(10) 0.120 Uiso 0.50 calc PR 8
H35B H 0.2472(13) 1.1100(13) -0.2439(10) 0.120 Uiso 0.50 calc PR 8
H35C H 0.2441(13) 1.0301(13) -0.2908(10) 0.120 Uiso 0.50 calc PR 8
C36 C 0.2220(14) 0.8997(11) -0.2277(10) 0.077(6) Uiso 0.50 d PD 8
H36A H 0.1854(14) 0.8602(11) -0.2089(10) 0.116 Uiso 0.50 calc PR 8
H36B H 0.2866(14) 0.8900(11) -0.2088(10) 0.116 Uiso 0.50 calc PR 8
H36C H 0.2097(14) 0.8889(11) -0.2728(10) 0.116 Uiso 0.50 calc PR 8
C33X C 0.1955(6) 1.0007(7) -0.2154(4) 0.990 Uiso 0.00 d PD 9
C34X C 0.0936(10) 0.9937(17) -0.2435(13) 0.076(9) Uiso 0.500(5) d PD 9
H34D H 0.0824(10) 0.9890(17) -0.2892(13) 0.114 Uiso 0.50 calc PR 9
H34E H 0.0631(10) 1.0454(17) -0.2326(13) 0.114 Uiso 0.50 calc PR 9
H34F H 0.0698(10) 0.9420(17) -0.2269(13) 0.114 Uiso 0.50 calc PR 9
C35X C 0.2313(16) 1.0893(13) -0.2380(11) 0.096(7) Uiso 0.50 d PD 9
H35D H 0.2968(16) 1.0946(13) -0.2201(11) 0.144 Uiso 0.50 calc PR 9
H35E H 0.1998(16) 1.1382(13) -0.2239(11) 0.144 Uiso 0.50 calc PR 9
H35F H 0.2193(16) 1.0898(13) -0.2837(11) 0.144 Uiso 0.50 calc PR 9
C36X C 0.2512(18) 0.9349(17) -0.2431(15) 0.137(11) Uiso 0.50 d PD 9
H36D H 0.3159(18) 0.9424(17) -0.2234(15) 0.205 Uiso 0.50 calc PR 9
H36E H 0.2409(18) 0.9445(17) -0.2883(15) 0.205 Uiso 0.50 calc PR 9
H36F H 0.2324(18) 0.8760(17) -0.2354(15) 0.205 Uiso 0.50 calc PR 9
C37X C 0.6175(27) 0.7620(25) 0.1444(14) 0.069(10) Uiso 0.25 d PD 10
C38X C 0.5554(37) 0.7244(36) 0.0923(18) 0.110(18) Uiso 0.25 d PD 10
C39X C 0.5659(35) 0.7538(37) 0.0304(19) 0.100(16) Uiso 0.25 d PD 10
C40X C 0.4930(30) 0.7274(30) -0.0213(18) 0.086(13) Uiso 0.25 d PD 10
C41X C 0.4985(26) 0.7709(30) -0.0784(17) 0.082(13) Uiso 0.25 d PD 10
C42X C 0.4257(36) 0.7843(43) -0.1316(24) 0.110(19) Uiso 0.25 d PD 10
C37 C 0.5731(30) 0.7312(31) 0.1377(17) 0.078(12) Uiso 0.25 d PD 11
C38 C 0.5898(32) 0.7583(39) 0.0783(21) 0.093(21) Uiso 0.25 d PD 11
C39 C 0.5128(32) 0.7417(41) 0.0250(21) 0.086(20) Uiso 0.25 d PD 11
C40 C 0.5170(42) 0.7688(52) -0.0356(18) 0.127(28) Uiso 0.25 d PD 11
C41 C 0.4414(39) 0.7421(50) -0.0840(19) 0.139(24) Uiso 0.25 d PD 11
C42 C 0.4275(33) 0.7454(41) -0.1494(18) 0.092(16) Uiso 0.25 d PD 11
C37Y C 0.5934(36) 0.7031(35) 0.1139(22) 0.100(17) Uiso 0.25 d PD 12
C38Y C 0.6011(32) 0.7523(41) 0.0595(25) 0.097(21) Uiso 0.25 d PD 12
C39Y C 0.5181(36) 0.7469(44) 0.0077(26) 0.087(22) Uiso 0.25 d PD 12
C40Y C 0.5177(28) 0.7994(31) -0.0454(18) 0.082(16) Uiso 0.25 d PD 12
C41Y C 0.4394(26) 0.7870(24) -0.0960(17) 0.062(10) Uiso 0.25 d PD 12
C42Y C 0.4161(26) 0.7061(24) -0.1287(19) 0.071(11) Uiso 0.25 d PD 12

loop_
_atom_type_symbol
_atom_type_description
_atom_type_scat_dispersion_real
_atom_type_scat_dispersion_imag
_atom_type_scat_source
C C 0.0033 0.0016 'International Tables Vol C Tables 4.2.6.8 and 6.1.1.4'
H H 0.0000 0.0000 'International Tables Vol C Tables 4.2.6.8 and 6.1.1.4'
N N 0.0061 0.0033 'International Tables Vol C Tables 4.2.6.8 and 6.1.1.4'
Cl Cl 0.1484 0.1585 'International Tables Vol C Tables 4.2.6.8 and 6.1.1.4'
Mo Mo -1.6832 0.6857 'International Tables Vol C Tables 4.2.6.8 and 6.1.1.4'

loop_
_geom_angle_atom_site_label_1
_geom_angle_atom_site_label_2
_geom_angle_atom_site_label_3
_geom_angle
_geom_angle_site_symmetry_1
_geom_angle_site_symmetry_3
_geom_angle_publ_flag
Mo2 Mo1 N1 104.11(14) . . y
Mo2 Mo1 N2 101.98(14) . . y
N1 Mo1 N2 153.9(2) . . y
Mo2 Mo1 Cl1 104.75(5) . . y
N1 Mo1 Cl1 82.73(14) . . y
N2 Mo1 Cl1 89.26(13) . . y
Mo2 Mo1 Cl2 106.44(5) . . y
N1 Mo1 Cl2 88.41(14) . . y
N2 Mo1 Cl2 85.68(13) . . y
Cl1 Mo1 Cl2 148.78(7) . . y
Mo1 Mo2 N4 101.78(14) . . y
Mo1 Mo2 N3 99.90(15) . . y
N4 Mo2 N3 158.3(2) . . y
Mo1 Mo2 Cl4 104.96(6) . . y
N4 Mo2 Cl4 88.58(15) . . y
N3 Mo2 Cl4 84.85(15) . . y
Mo1 Mo2 Cl3 107.27(5) . . y
N4 Mo2 Cl3 85.40(15) . . y
N3 Mo2 Cl3 89.19(14) . . y
Cl4 Mo2 Cl3 147.77(7) . . y
C5 N1 C1 115.6(6) . . n
C5 N1 Mo1 121.4(4) . . n
C1 N1 Mo1 121.9(4) . . n
C14 N2 C10 116.2(6) . . n
C14 N2 Mo1 121.7(4) . . n
C10 N2 Mo1 121.9(4) . . n
C23 N3 C19 116.6(6) . . n
C23 N3 Mo2 123.3(5) . . n
C19 N3 Mo2 119.8(4) . . n
C28 N4 C32 115.1(6) . . n
C28 N4 Mo2 121.8(5) . . n
C32 N4 Mo2 123.0(5) . . n
N1 C1 C2 123.3(7) . . n
C1 C2 C3 120.9(7) . . n
C4 C3 C2 115.4(6) . . n
C4 C3 C6Y 122.8(7) . . n
C2 C3 C6Y 121.8(6) . . n
C4 C3 C6 122.8(7) . . n
C2 C3 C6 121.8(6) . . n
C4 C3 C6X 122.8(7) . . n
C2 C3 C6X 121.8(6) . . n
C5 C4 C3 121.1(7) . . n
N1 C5 C4 123.7(6) . . n
C9 C6 C3 113.0(11) . . n
C9 C6 C7 109.4(16) . . n
C3 C6 C7 113.6(13) . . n
C9 C6 C8 105.3(16) . . n
C3 C6 C8 104.0(14) . . n
C7 C6 C8 111.2(17) . . n
C3 C6X C7X 113.5(11) . . n
C3 C6X C9X 106.6(13) . . n
C7X C6X C9X 107.1(15) . . n
C3 C6X C8X 110.8(13) . . n
C7X C6X C8X 111.7(15) . . n
C9X C6X C8X 106.8(15) . . n
C9Y C6Y C3 114.6(12) . . n
C9Y C6Y C7Y 108.3(16) . . n
C3 C6Y C7Y 104.7(15) . . n
C9Y C6Y C8Y 108.9(15) . . n
C3 C6Y C8Y 108.2(13) . . n
C7Y C6Y C8Y 112.2(16) . . n
N2 C10 C11 122.2(6) . . n
C10 C11 C12 122.0(6) . . n
C11 C12 C13 114.1(6) . . n
C11 C12 C15X 125.1(6) . . n
C13 C12 C15X 120.8(6) . . n
C11 C12 C15 125.1(6) . . n
C13 C12 C15 120.8(6) . . n
C14 C13 C12 121.8(6) . . n
N2 C14 C13 123.5(6) . . n
C12 C15 C16 115.5(9) . . n
C12 C15 C17 110.4(8) . . n
C16 C15 C17 107.2(11) . . n
C12 C15 C18 105.7(8) . . n
C16 C15 C18 110.2(10) . . n
C17 C15 C18 107.6(10) . . n
C12 C15X C16X 110.5(10) . . n
C12 C15X C18X 112.3(11) . . n
C16X C15X C18X 110.0(13) . . n
C12 C15X C17X 105.3(12) . . n
C16X C15X C17X 108.7(14) . . n
C18X C15X C17X 109.9(14) . . n
N3 C19 C20 123.2(6) . . n
C19 C20 C21 120.8(7) . . n
C22 C21 C20 114.9(7) . . n
C22 C21 C24X 124.8(7) . . n
C20 C21 C24X 120.3(7) . . n
C22 C21 C24 124.8(7) . . n
C20 C21 C24 120.3(7) . . n
C23 C22 C21 121.9(7) . . n
N3 C23 C22 122.6(7) . . n
C25 C24 C27 110.0(10) . . n
C25 C24 C21 113.3(9) . . n
C27 C24 C21 111.3(9) . . n
C25 C24 C26 108.7(10) . . n
C27 C24 C26 104.7(10) . . n
C21 C24 C26 108.5(9) . . n
C26X C24X C25X 114.5(20) . . n
C26X C24X C27X 106.5(21) . . n
C25X C24X C27X 104.1(17) . . n
C26X C24X C21 117.4(21) . . n
C25X C24X C21 109.4(13) . . n
C27X C24X C21 103.4(18) . . n
N4 C28 C29 124.3(6) . . n
C28 C29 C30 120.2(6) . . n
C31 C30 C29 115.3(7) . . n
C31 C30 C33X 121.9(7) . . n
C29 C30 C33X 122.7(7) . . n
C31 C30 C33 121.9(7) . . n
C29 C30 C33 122.7(7) . . n
C32 C31 C30 122.0(7) . . n
C31 C32 N4 123.0(7) . . n
C35 C33 C34 113.3(14) . . n
C35 C33 C30 114.3(11) . . n
C34 C33 C30 113.0(13) . . n
C35 C33 C36 100.4(13) . . n
C34 C33 C36 111.2(13) . . n
C30 C33 C36 103.3(10) . . n
C34X C33X C30 113.9(12) . . n
C34X C33X C36X 113.0(15) . . n
C30 C33X C36X 115.6(14) . . n
C34X C33X C35X 108.7(14) . . n
C30 C33X C35X 103.5(11) . . n
C36X C33X C35X 100.5(15) . . n
C37X C38X C39X 115.0(31) . . n
C40X C39X C38X 114.2(29) . . n
C39X C40X C41X 111.2(29) . . n
C42X C41X C40X 126.2(31) . . n
C37 C38 C39 113.2(30) . . n
C40 C39 C38 119.8(31) . . n
C39 C40 C41 114.2(33) . . n
C42 C41 C40 130.7(37) . . n
C37Y C38Y C39Y 112.7(30) . . n
C40Y C39Y C38Y 115.9(30) . . n
C39Y C40Y C41Y 113.9(30) . . n
C40Y C41Y C42Y 124.2(27) . . n

loop_
_geom_bond_atom_site_label_1
_geom_bond_atom_site_label_2
_geom_bond_distance
_geom_bond_site_symmetry_2
_geom_bond_publ_flag
Mo1 Mo2 2.1413(8) . y
Mo1 N1 2.227(5) . y
Mo1 N2 2.230(5) . y
Mo1 Cl1 2.408(2) . y
Mo1 Cl2 2.416(2) . y
Mo2 N4 2.228(6) . y
Mo2 N3 2.234(6) . y
Mo2 Cl4 2.406(2) . y
Mo2 Cl3 2.434(2) . y
N1 C5 1.342(9) . n
N1 C1 1.356(8) . n
N2 C14 1.343(8) . n
N2 C10 1.358(8) . n
N3 C23 1.328(9) . n
N3 C19 1.351(9) . n
N4 C28 1.345(8) . n
N4 C32 1.354(9) . n
C1 C2 1.378(10) . n
C2 C3 1.388(10) . n
C3 C4 1.388(10) . n
C3 C6Y 1.521(11) . n
C3 C6 1.521(11) . n
C3 C6X 1.521(11) . n
C4 C5 1.374(10) . n
C6 C9 1.51(2) . n
C6 C7 1.53(2) . n
C6 C8 1.59(2) . n
C6X C7X 1.53(2) . n
C6X C9X 1.55(2) . n
C6X C8X 1.55(2) . n
C6Y C9Y 1.50(2) . n
C6Y C7Y 1.55(2) . n
C6Y C8Y 1.55(2) . n
C10 C11 1.370(9) . n
C11 C12 1.394(9) . n
C12 C13 1.397(9) . n
C12 C15X 1.503(10) . n
C12 C15 1.503(10) . n
C13 C14 1.355(9) . n
C15 C16 1.504(14) . n
C15 C17 1.537(14) . n
C15 C18 1.582(14) . n
C15X C16X 1.52(2) . n
C15X C18X 1.53(2) . n
C15X C17X 1.55(2) . n
C19 C20 1.365(10) . n
C20 C21 1.391(10) . n
C21 C22 1.381(11) . n
C21 C24X 1.534(11) . n
C21 C24 1.534(11) . n
C22 C23 1.371(11) . n
C24 C25 1.479(14) . n
C24 C27 1.511(15) . n
C24 C26 1.56(2) . n
C24X C26X 1.47(3) . n
C24X C25X 1.53(2) . n
C24X C27X 1.53(3) . n
C28 C29 1.368(10) . n
C29 C30 1.382(10) . n
C30 C31 1.382(11) . n
C30 C33X 1.519(12) . n
C30 C33 1.519(12) . n
C31 C32 1.352(11) . n
C33 C35 1.46(2) . n
C33 C34 1.51(2) . n
C33 C36 1.63(2) . n
C33X C34X 1.51(2) . n
C33X C36X 1.52(2) . n
C33X C35X 1.58(2) . n
C37X C38X 1.41(4) . n
C38X C39X 1.46(4) . n
C39X C40X 1.43(5) . n
C40X C41X 1.43(3) . n
C41X C42X 1.41(4) . n
C37 C38 1.44(4) . n
C38 C39 1.45(3) . n
C39 C40 1.40(5) . n
C40 C41 1.41(3) . n
C41 C42 1.39(4) . n
C37Y C38Y 1.43(4) . n
C38Y C39Y 1.47(4) . n
C39Y C40Y 1.41(5) . n
C40Y C41Y 1.42(3) . n
C41Y C42Y 1.43(3) . n

loop_
_geom_torsion_atom_site_label_1
_geom_torsion_atom_site_label_2
_geom_torsion_atom_site_label_3
_geom_torsion_atom_site_label_4
_geom_torsion
_geom_torsion_site_symmetry_1
_geom_torsion_site_symmetry_2
_geom_torsion_site_symmetry_3
_geom_torsion_site_symmetry_4
_geom_torsion_publ_flag
N1 Mo1 Mo2 N3 11.7(2) . . . . y
N2 Mo1 Mo2 N4 9.1(2) . . . . y
Cl1 Mo1 Mo2 Cl3 5.53(7) . . . . y
Cl2 Mo1 Mo2 Cl4 6.44(7) . . . . y
